data_1560707
loop_
_publ_author_name
'Vinotha, G.'
'Sundar, T. V.'
'Sharmila, N.'

_publ_section_title
;
 13-Benzyl-4,11-dihydroxy-1,8-diphenyl-2,9-dithia-13-azadispiro[4.1.4.3]tetradecan-6-one
;
_journal_coeditor_code BV4035
_journal_issue 2
_journal_name_full IUCrData
_journal_page_first x210210
_journal_paper_doi 10.1107/S2414314621002108
_journal_volume 6
_journal_year 2021
_chemical_formula_iupac 'C30 H31 N O3 S2'
_chemical_formula_moiety 'C30 H31 N O3 S2'
_chemical_formula_sum 'C30 H31 N O3 S2'
_chemical_formula_weight 517.68
_chemical_melting_point 476.15
_chemical_name_systematic 13-Benzyl-4,11-dihydroxy-1,8-diphenyl-2,9-dithia-13-azadispiro[4.1.4.3]tetradecan-6-one
_space_group_crystal_system tetragonal
_space_group_IT_number 114
_space_group_name_Hall 'P -4 2n'
_space_group_name_H-M_alt 'P -4 21 c'
_atom_sites_solution_hydrogens geom
_atom_sites_solution_primary direct
_atom_sites_solution_secondary difmap
_audit_creation_method SHELXL-2018/3
_cell_angle_alpha 90
_cell_angle_beta 90
_cell_angle_gamma 90
_cell_formula_units_Z 8
_cell_length_a 25.3750(4)
_cell_length_b 25.3750(4)
_cell_length_c 8.6456(2)
_cell_measurement_reflns_used 6903
_cell_measurement_temperature 293(2)
_cell_measurement_theta_max 28.277
_cell_measurement_theta_min 1.135
_cell_volume 5566.82(18)
_computing_cell_refinement
;
SAINT (Bruker, 2008)
;
_computing_data_collection
;
APEX2 (Bruker, 2008)
;
_computing_data_reduction
;
SAINT (Bruker, 2008)
;
_computing_molecular_graphics
;
ORTEP-3 for Windows (Farrugia, 2012) and <i>Qmol</i> (Gans & Shalloway,
2001)
;
_computing_publication_material
;
<i>SHELXL2018/3</i> (Sheldrick, 2015) and PLATON (Spek, 2020)'
;
_computing_structure_refinement
;
<i>SHELXL2018/3</i> (Sheldrick, 2015)
;
_computing_structure_solution
;
SHELXS97 (Sheldrick, 2008)
;
_diffrn_ambient_temperature 293(2)
_diffrn_measured_fraction_theta_full 0.999
_diffrn_measured_fraction_theta_max 0.999
_diffrn_measurement_device_type 'Bruker SMART APEXII area-detector'
_diffrn_measurement_method '\w and \f scans'
_diffrn_radiation_type MoK\a
_diffrn_radiation_wavelength 0.71073
_diffrn_reflns_av_R_equivalents 0.0330
_diffrn_reflns_av_unetI/netI 0.0323
_diffrn_reflns_limit_h_max 23
_diffrn_reflns_limit_h_min -33
_diffrn_reflns_limit_k_max 27
_diffrn_reflns_limit_k_min -33
_diffrn_reflns_limit_l_max 11
_diffrn_reflns_limit_l_min -11
_diffrn_reflns_number 30401
_diffrn_reflns_theta_full 25.242
_diffrn_reflns_theta_max 28.277
_diffrn_reflns_theta_min 1.795
_exptl_absorpt_coefficient_mu 0.222
_exptl_absorpt_correction_T_max 0.742
_exptl_absorpt_correction_T_min 0.685
_exptl_absorpt_correction_type multi-scan
_exptl_absorpt_process_details
;
(SADABS; Sheldrick, 1996)
;
_exptl_crystal_colour colourless
_exptl_crystal_density_diffrn 1.235
_exptl_crystal_description block
_exptl_crystal_F_000 2192
_exptl_crystal_size_max 0.280
_exptl_crystal_size_mid 0.240
_exptl_crystal_size_min 0.200
_refine_diff_density_max 0.271
_refine_diff_density_min -0.149
_refine_ls_abs_structure_details
;
Flack <i>x</i> determined using 2151 quotients
[(<i>I</i>^+^)-(<i>I</i>^-^)]/[(<i>I</i>^+^)+(<i>I</i>^-^)]
(Parsons <i>et al.</i>,  2013)
;
_refine_ls_abs_structure_Flack -0.04(2)
_refine_ls_extinction_method none
_refine_ls_goodness_of_fit_ref 1.025
_refine_ls_hydrogen_treatment constr
_refine_ls_matrix_type full
_refine_ls_number_parameters 389
_refine_ls_number_reflns 6899
_refine_ls_number_restraints 408
_refine_ls_restrained_S_all 1.044
_refine_ls_R_factor_all 0.0557
_refine_ls_R_factor_gt 0.0430
_refine_ls_shift/su_max 0.001
_refine_ls_shift/su_mean 0.000
_refine_ls_structure_factor_coef Fsqd
_refine_ls_weighting_details 'w=1/[\s^2^(Fo^2^)+(0.0659P)^2^+0.1922P] where P=(Fo^2^+2Fc^2^)/3'
_refine_ls_weighting_scheme calc
_refine_ls_wR_factor_gt 0.1038
_refine_ls_wR_factor_ref 0.1102
_reflns_number_gt 5681
_reflns_number_total 6899
_reflns_threshold_expression 'I > 2\s(I)'
_cod_data_source_file bv4035sup1.cif
_cod_data_source_block I
_cod_original_cell_volume 5566.8(2)
_cod_database_code 1560707
_shelx_space_group_comment
;
The symmetry employed for this shelxl refinement is uniquely defined
by the following loop, which should always be used as a source of
symmetry information in preference to the above space-group names.
They are only intended as comments.
;
_shelx_estimated_absorpt_t_min 0.940
_shelx_estimated_absorpt_t_max 0.957

loop_
_space_group_symop_operation_xyz
'x, y, z'
'-x, -y, z'
'y, -x, -z'
'-y, x, -z'
'-x+1/2, y+1/2, -z+1/2'
'x+1/2, -y+1/2, -z+1/2'
'-y+1/2, -x+1/2, z+1/2'
'y+1/2, x+1/2, z+1/2'

loop_
_atom_site_type_symbol
_atom_site_label
_atom_site_fract_x
_atom_site_fract_y
_atom_site_fract_z
_atom_site_U_iso_or_equiv
_atom_site_adp_type
_atom_site_calc_flag
_atom_site_occupancy
_atom_site_disorder_assembly
_atom_site_disorder_group
S S1 0.19875(3) 0.80219(4) 0.82727(10) 0.0581(2) Uani d 1 . .
S S2 0.07519(3) 0.97740(3) 0.14696(9) 0.04708(19) Uani d 1 . .
N N 0.13618(9) 0.81533(8) 0.3251(2) 0.0365(5) Uani d 1 . .
O O1 0.10182(9) 0.88166(9) 0.7697(2) 0.0528(5) Uani d 1 . .
H H1 0.083927 0.903237 0.722551 0.079 Uiso calc 1 . .
O O2 0.17096(8) 0.94891(7) 0.5606(2) 0.0440(5) Uani d 1 . .
O O3 0.05248(7) 0.94022(8) 0.4969(2) 0.0414(4) Uani d 1 . .
H H3 0.020531 0.939159 0.510786 0.062 Uiso calc 1 . .
C C1 0.2681(4) 0.8548(5) 0.6236(10) 0.043(3) Uani d 0.44(2) A 1
C C2 0.3011(6) 0.8117(5) 0.6461(15) 0.051(2) Uani d 0.44(2) A 1
H H2A 0.289787 0.783422 0.705944 0.061 Uiso calc 0.44(2) A 1
C C3 0.3509(6) 0.8109(5) 0.5791(16) 0.065(2) Uani d 0.44(2) A 1
H H3A 0.372892 0.782049 0.594152 0.078 Uiso calc 0.44(2) A 1
C C4 0.3677(4) 0.8532(5) 0.4897(13) 0.074(2) Uani d 0.44(2) A 1
H H4A 0.401038 0.852616 0.444862 0.089 Uiso calc 0.44(2) A 1
C C5 0.3348(5) 0.8963(5) 0.4672(18) 0.067(2) Uani d 0.44(2) A 1
H H5A 0.346080 0.924556 0.407363 0.081 Uiso calc 0.44(2) A 1
C C6 0.2850(4) 0.8971(5) 0.5342(17) 0.057(2) Uani d 0.44(2) A 1
H H6A 0.262974 0.925931 0.519155 0.068 Uiso calc 0.44(2) A 1
C C1A 0.2679(3) 0.8540(4) 0.6274(8) 0.0401(19) Uani d 0.56(2) A 2
C C2A 0.2951(4) 0.8070(3) 0.6069(13) 0.0478(18) Uani d 0.56(2) A 2
H H2AA 0.279047 0.775147 0.631921 0.057 Uiso calc 0.56(2) A 2
C C3A 0.3462(4) 0.8075(3) 0.5489(12) 0.066(2) Uani d 0.56(2) A 2
H H3AA 0.364329 0.776020 0.535225 0.079 Uiso calc 0.56(2) A 2
C C4A 0.3701(3) 0.8551(4) 0.5115(11) 0.079(2) Uani d 0.56(2) A 2
H H4AA 0.404302 0.855444 0.472747 0.094 Uiso calc 0.56(2) A 2
C C5A 0.3430(4) 0.9022(4) 0.5320(17) 0.072(2) Uani d 0.56(2) A 2
H H5AA 0.358993 0.933996 0.506964 0.087 Uiso calc 0.56(2) A 2
C C6A 0.2919(3) 0.9016(3) 0.5899(14) 0.0524(18) Uani d 0.56(2) A 2
H H6AA 0.273711 0.933124 0.603660 0.063 Uiso calc 0.56(2) A 2
C C7 0.21172(10) 0.85613(11) 0.6917(3) 0.0370(6) Uani d 1 . .
H H7 0.208163 0.889184 0.749387 0.044 Uiso calc 1 A 1
C C8 0.13063(12) 0.79323(13) 0.7676(4) 0.0495(7) Uani d 1 . .
H H8A 0.126873 0.760935 0.708600 0.059 Uiso calc 1 . .
H H8B 0.107757 0.791298 0.857322 0.059 Uiso calc 1 . .
C C9 0.11644(10) 0.84041(10) 0.6689(3) 0.0381(6) Uani d 1 . .
H H9 0.086970 0.831599 0.600358 0.046 Uiso calc 1 . .
C C10 0.16622(10) 0.85436(10) 0.5712(3) 0.0319(5) Uani d 1 . .
C C11 0.17586(11) 0.81241(10) 0.4471(3) 0.0380(6) Uani d 1 . .
H H11A 0.210565 0.817450 0.402454 0.046 Uiso calc 1 . .
H H11B 0.174908 0.777734 0.494223 0.046 Uiso calc 1 . .
C C12 0.14383(11) 0.86442(10) 0.2399(3) 0.0381(6) Uani d 1 . .
H H12A 0.123068 0.863910 0.145687 0.046 Uiso calc 1 . .
H H12B 0.180634 0.868270 0.211807 0.046 Uiso calc 1 . .
C C13 0.12668(9) 0.91073(9) 0.3422(3) 0.0314(5) Uani d 1 . .
C C14 0.15673(9) 0.90880(10) 0.4977(3) 0.0315(5) Uani d 1 . .
C C15 0.06627(10) 0.90622(10) 0.3714(3) 0.0352(5) Uani d 1 . .
H H15 0.057208 0.869749 0.397543 0.042 Uiso calc 1 . .
C C16 0.03912(11) 0.92192(12) 0.2229(4) 0.0457(7) Uani d 1 . .
H H16A 0.002780 0.931643 0.242898 0.055 Uiso calc 1 . .
H H16B 0.039538 0.892939 0.149758 0.055 Uiso calc 1 . .
C C17 0.13408(10) 0.96560(10) 0.2640(3) 0.0350(5) Uani d 1 . .
H H17 0.133754 0.991842 0.347127 0.042 Uiso calc 1 . .
C C18 0.18491(10) 0.97408(9) 0.1735(3) 0.0374(5) Uani d 1 . .
C C19 0.22921(12) 0.99325(12) 0.2497(4) 0.0505(7) Uani d 1 . .
H H19 0.227904 0.998813 0.355936 0.061 Uiso calc 1 . .
C C20 0.27490(14) 1.00411(13) 0.1705(5) 0.0645(9) Uani d 1 . .
H H20 0.304160 1.016710 0.223658 0.077 Uiso calc 1 . .
C C21 0.27770(16) 0.99650(13) 0.0129(5) 0.0681(10) Uani d 1 . .
H H21 0.308518 1.004157 -0.040764 0.082 Uiso calc 1 . .
C C22 0.23375(16) 0.97718(14) -0.0645(4) 0.0664(10) Uani d 1 . .
H H22 0.235172 0.972066 -0.170956 0.080 Uiso calc 1 . .
C C23 0.18816(13) 0.96554(12) 0.0146(3) 0.0499(7) Uani d 1 . .
H H23 0.159320 0.951888 -0.038361 0.060 Uiso calc 1 . .
C C24 0.13841(13) 0.76884(11) 0.2234(3) 0.0473(7) Uani d 1 . .
H H24A 0.174111 0.764142 0.185664 0.057 Uiso calc 1 B 1
H H24B 0.115547 0.774237 0.134857 0.057 Uiso calc 1 B 1
C C25 0.1210(3) 0.71931(18) 0.3115(8) 0.0449(15) Uani d 0.672(16) C 1
C C26 0.0695(2) 0.7125(3) 0.3626(11) 0.0587(17) Uani d 0.672(16) C 1
H H26A 0.044391 0.738401 0.343379 0.070 Uiso calc 0.672(16) C 1
C C27 0.0556(2) 0.6671(3) 0.4425(10) 0.086(2) Uani d 0.672(16) C 1
H H27A 0.021107 0.662541 0.476661 0.103 Uiso calc 0.672(16) C 1
C C28 0.0931(4) 0.6284(2) 0.4712(9) 0.097(2) Uani d 0.672(16) C 1
H H28A 0.083765 0.597997 0.524630 0.116 Uiso calc 0.672(16) C 1
C C29 0.1446(3) 0.6352(2) 0.4201(10) 0.089(2) Uani d 0.672(16) C 1
H H29A 0.169708 0.609312 0.439317 0.106 Uiso calc 0.672(16) C 1
C C30 0.1585(3) 0.6806(2) 0.3402(9) 0.0669(17) Uani d 0.672(16) C 1
H H30A 0.192993 0.685172 0.306033 0.080 Uiso calc 0.672(16) C 1
C C25A 0.1208(6) 0.7211(4) 0.2988(18) 0.048(3) Uani d 0.328(16) C 2
C C26A 0.0731(6) 0.7254(5) 0.377(2) 0.054(3) Uani d 0.328(16) C 2
H H26B 0.056243 0.757823 0.383767 0.065 Uiso calc 0.328(16) C 2
C C27A 0.0508(5) 0.6812(6) 0.446(2) 0.080(3) Uani d 0.328(16) C 2
H H27B 0.018955 0.684108 0.498750 0.096 Uiso calc 0.328(16) C 2
C C28A 0.0761(6) 0.6327(5) 0.4366(19) 0.089(3) Uani d 0.328(16) C 2
H H28B 0.061129 0.603172 0.482718 0.106 Uiso calc 0.328(16) C 2
C C29A 0.1237(7) 0.6284(4) 0.358(2) 0.086(3) Uani d 0.328(16) C 2
H H29B 0.140592 0.595950 0.351704 0.103 Uiso calc 0.328(16) C 2
C C30A 0.1460(5) 0.6726(5) 0.2892(19) 0.069(3) Uani d 0.328(16) C 2
H H30B 0.177882 0.669665 0.236720 0.083 Uiso calc 0.328(16) C 2

loop_
_atom_site_aniso_label
_atom_site_aniso_U_11
_atom_site_aniso_U_22
_atom_site_aniso_U_33
_atom_site_aniso_U_12
_atom_site_aniso_U_13
_atom_site_aniso_U_23
S1 0.0511(4) 0.0731(5) 0.0502(4) -0.0028(4) -0.0115(4) 0.0292(4)
S2 0.0453(4) 0.0521(4) 0.0438(4) 0.0018(3) -0.0063(3) 0.0186(3)
N 0.0486(12) 0.0305(10) 0.0305(11) -0.0012(9) -0.0034(10) -0.0029(9)
O1 0.0582(13) 0.0577(13) 0.0424(11) 0.0094(10) 0.0105(10) -0.0008(10)
O2 0.0581(12) 0.0362(10) 0.0377(10) -0.0013(8) -0.0104(9) -0.0039(8)
O3 0.0374(10) 0.0483(11) 0.0386(10) 0.0014(8) 0.0034(8) 0.0008(9)
C1 0.039(5) 0.044(5) 0.046(5) 0.005(4) -0.009(4) 0.001(4)
C2 0.046(4) 0.045(4) 0.060(5) -0.002(3) -0.010(4) 0.003(4)
C3 0.047(4) 0.065(4) 0.084(5) 0.011(4) 0.000(4) -0.004(4)
C4 0.051(4) 0.080(5) 0.091(5) 0.006(4) 0.016(4) 0.000(4)
C5 0.054(4) 0.072(4) 0.076(6) -0.002(3) 0.009(5) 0.009(5)
C6 0.049(4) 0.053(4) 0.068(6) 0.005(3) 0.006(4) 0.013(4)
C1A 0.037(4) 0.043(4) 0.040(4) 0.002(3) -0.006(3) 0.002(3)
C2A 0.043(3) 0.049(3) 0.051(4) 0.002(2) -0.013(3) -0.008(3)
C3A 0.050(3) 0.065(4) 0.081(4) 0.016(3) -0.005(3) -0.012(3)
C4A 0.049(4) 0.084(4) 0.102(5) 0.007(3) 0.019(4) 0.004(4)
C5A 0.052(4) 0.072(4) 0.092(6) -0.001(3) 0.014(4) 0.016(4)
C6A 0.047(3) 0.048(3) 0.062(5) 0.009(3) 0.003(3) 0.010(3)
C7 0.0398(13) 0.0405(13) 0.0308(13) 0.0000(11) -0.0042(10) 0.0058(11)
C8 0.0467(16) 0.0555(17) 0.0464(16) -0.0029(13) -0.0034(13) 0.0175(14)
C9 0.0404(13) 0.0428(13) 0.0310(13) -0.0013(11) 0.0000(11) 0.0049(12)
C10 0.0346(12) 0.0328(12) 0.0282(12) -0.0003(9) -0.0023(10) 0.0027(10)
C11 0.0426(14) 0.0332(13) 0.0382(13) 0.0037(10) -0.0015(11) 0.0006(11)
C12 0.0484(15) 0.0357(13) 0.0302(12) 0.0013(11) 0.0003(12) -0.0004(11)
C13 0.0350(12) 0.0318(11) 0.0272(11) -0.0003(9) -0.0006(10) 0.0029(10)
C14 0.0319(12) 0.0372(13) 0.0254(11) 0.0021(10) 0.0012(10) 0.0013(10)
C15 0.0355(13) 0.0378(13) 0.0324(13) -0.0028(10) -0.0025(11) 0.0040(11)
C16 0.0442(15) 0.0496(16) 0.0432(16) -0.0022(12) -0.0107(12) 0.0070(13)
C17 0.0396(13) 0.0340(12) 0.0313(12) 0.0015(10) -0.0037(11) 0.0042(10)
C18 0.0454(14) 0.0285(12) 0.0383(13) 0.0009(10) 0.0030(11) 0.0043(11)
C19 0.0462(16) 0.0539(17) 0.0514(17) -0.0058(13) 0.0004(14) 0.0103(15)
C20 0.0486(18) 0.061(2) 0.084(3) -0.0088(15) -0.0008(19) 0.0099(19)
C21 0.066(2) 0.0541(19) 0.085(3) -0.0054(16) 0.038(2) 0.0046(19)
C22 0.089(3) 0.0534(19) 0.057(2) -0.0153(18) 0.031(2) -0.0065(17)
C23 0.0624(18) 0.0438(15) 0.0436(16) -0.0117(13) 0.0110(14) -0.0027(13)
C24 0.0670(19) 0.0379(14) 0.0370(15) -0.0026(13) 0.0065(14) -0.0078(12)
C25 0.053(3) 0.034(3) 0.047(3) -0.006(2) 0.001(3) -0.007(2)
C26 0.054(3) 0.042(3) 0.081(4) -0.009(3) 0.001(3) 0.001(3)
C27 0.089(4) 0.060(5) 0.110(4) -0.021(3) 0.024(4) 0.008(4)
C28 0.127(5) 0.055(3) 0.109(5) -0.014(4) 0.004(4) 0.023(3)
C29 0.109(5) 0.045(3) 0.112(5) 0.014(3) -0.017(4) 0.005(3)
C30 0.071(3) 0.041(3) 0.089(4) 0.004(2) -0.003(3) -0.009(3)
C25A 0.055(5) 0.033(5) 0.056(5) 0.003(5) -0.005(5) -0.009(5)
C26A 0.061(5) 0.033(5) 0.070(5) -0.018(4) 0.004(4) -0.008(5)
C27A 0.089(5) 0.046(6) 0.106(6) -0.014(4) 0.016(5) 0.005(5)
C28A 0.105(6) 0.050(5) 0.111(6) -0.012(5) 0.007(5) 0.024(5)
C29A 0.102(6) 0.038(4) 0.117(7) 0.006(5) -0.007(6) 0.008(5)
C30A 0.073(5) 0.036(4) 0.098(6) 0.002(4) 0.002(5) -0.011(5)

loop_
_atom_type_symbol
_atom_type_description
_atom_type_scat_dispersion_real
_atom_type_scat_dispersion_imag
_atom_type_scat_source
C C 0.0033 0.0016 'International Tables Vol C Tables 4.2.6.8 and 6.1.1.4'
H H 0.0000 0.0000 'International Tables Vol C Tables 4.2.6.8 and 6.1.1.4'
O O 0.0106 0.0060 'International Tables Vol C Tables 4.2.6.8 and 6.1.1.4'
N N 0.0061 0.0033 'International Tables Vol C Tables 4.2.6.8 and 6.1.1.4'
S S 0.1246 0.1234 'International Tables Vol C Tables 4.2.6.8 and 6.1.1.4'

loop_
_geom_angle_atom_site_label_1
_geom_angle_atom_site_label_2
_geom_angle_atom_site_label_3
_geom_angle_site_symmetry_1
_geom_angle_site_symmetry_3
_geom_angle
_geom_angle_publ_flag
C8 S1 C7 . . 94.74(12) ?
C16 S2 C17 . . 94.91(12) ?
C11 N C12 . . 108.4(2) ?
C11 N C24 . . 111.4(2) ?
C12 N C24 . . 112.1(2) ?
C9 O1 H1 . . 109.5 ?
C15 O3 H3 . . 109.5 ?
C2 C1 C6 . . 120.0 ?
C2 C1 C7 . . 121.3(8) ?
C6 C1 C7 . . 118.6(8) ?
C3 C2 C1 . . 120.0 ?
C3 C2 H2A . . 120.0 ?
C1 C2 H2A . . 120.0 ?
C4 C3 C2 . . 120.0 ?
C4 C3 H3A . . 120.0 ?
C2 C3 H3A . . 120.0 ?
C3 C4 C5 . . 120.0 ?
C3 C4 H4A . . 120.0 ?
C5 C4 H4A . . 120.0 ?
C6 C5 C4 . . 120.0 ?
C6 C5 H5A . . 120.0 ?
C4 C5 H5A . . 120.0 ?
C5 C6 C1 . . 120.0 ?
C5 C6 H6A . . 120.0 ?
C1 C6 H6A . . 120.0 ?
C2A C1A C6A . . 120.0 ?
C2A C1A C7 . . 122.5(6) ?
C6A C1A C7 . . 117.5(6) ?
C1A C2A C3A . . 120.0 ?
C1A C2A H2AA . . 120.0 ?
C3A C2A H2AA . . 120.0 ?
C4A C3A C2A . . 120.0 ?
C4A C3A H3AA . . 120.0 ?
C2A C3A H3AA . . 120.0 ?
C3A C4A C5A . . 120.0 ?
C3A C4A H4AA . . 120.0 ?
C5A C4A H4AA . . 120.0 ?
C4A C5A C6A . . 120.0 ?
C4A C5A H5AA . . 120.0 ?
C6A C5A H5AA . . 120.0 ?
C5A C6A C1A . . 120.0 ?
C5A C6A H6AA . . 120.0 ?
C1A C6A H6AA . . 120.0 ?
C1A C7 C10 . . 116.6(3) ?
C1 C7 C10 . . 115.5(4) ?
C1A C7 S1 . . 111.9(4) ?
C1 C7 S1 . . 113.1(5) ?
C10 C7 S1 . . 105.87(16) ?
C1 C7 H7 . . 107.3 ?
C10 C7 H7 . . 107.3 ?
S1 C7 H7 . . 107.3 ?
C9 C8 S1 . . 106.7(2) ?
C9 C8 H8A . . 110.4 ?
S1 C8 H8A . . 110.4 ?
C9 C8 H8B . . 110.4 ?
S1 C8 H8B . . 110.4 ?
H8A C8 H8B . . 108.6 ?
O1 C9 C8 . . 107.5(2) ?
O1 C9 C10 . . 112.3(2) ?
C8 C9 C10 . . 107.0(2) ?
O1 C9 H9 . . 110.0 ?
C8 C9 H9 . . 110.0 ?
C10 C9 H9 . . 110.0 ?
C11 C10 C14 . . 111.0(2) ?
C11 C10 C7 . . 111.8(2) ?
C14 C10 C7 . . 111.51(19) ?
C11 C10 C9 . . 110.5(2) ?
C14 C10 C9 . . 107.49(19) ?
C7 C10 C9 . . 104.2(2) ?
N C11 C10 . . 111.2(2) ?
N C11 H11A . . 109.4 ?
C10 C11 H11A . . 109.4 ?
N C11 H11B . . 109.4 ?
C10 C11 H11B . . 109.4 ?
H11A C11 H11B . . 108.0 ?
N C12 C13 . . 109.0(2) ?
N C12 H12A . . 109.9 ?
C13 C12 H12A . . 109.9 ?
N C12 H12B . . 109.9 ?
C13 C12 H12B . . 109.9 ?
H12A C12 H12B . . 108.3 ?
C12 C13 C14 . . 109.70(19) ?
C12 C13 C15 . . 108.5(2) ?
C14 C13 C15 . . 109.98(19) ?
C12 C13 C17 . . 113.6(2) ?
C14 C13 C17 . . 110.24(19) ?
C15 C13 C17 . . 104.74(19) ?
O2 C14 C10 . . 121.5(2) ?
O2 C14 C13 . . 120.8(2) ?
C10 C14 C13 . . 117.7(2) ?
O3 C15 C16 . . 112.0(2) ?
O3 C15 C13 . . 108.7(2) ?
C16 C15 C13 . . 106.9(2) ?
O3 C15 H15 . . 109.7 ?
C16 C15 H15 . . 109.7 ?
C13 C15 H15 . . 109.7 ?
C15 C16 S2 . . 106.49(19) ?
C15 C16 H16A . . 110.4 ?
S2 C16 H16A . . 110.4 ?
C15 C16 H16B . . 110.4 ?
S2 C16 H16B . . 110.4 ?
H16A C16 H16B . . 108.6 ?
C18 C17 C13 . . 116.8(2) ?
C18 C17 S2 . . 112.63(18) ?
C13 C17 S2 . . 106.71(16) ?
C18 C17 H17 . . 106.7 ?
C13 C17 H17 . . 106.7 ?
S2 C17 H17 . . 106.7 ?
C19 C18 C23 . . 118.3(3) ?
C19 C18 C17 . . 119.4(2) ?
C23 C18 C17 . . 122.3(3) ?
C20 C19 C18 . . 121.1(3) ?
C20 C19 H19 . . 119.5 ?
C18 C19 H19 . . 119.5 ?
C19 C20 C21 . . 120.5(3) ?
C19 C20 H20 . . 119.7 ?
C21 C20 H20 . . 119.7 ?
C20 C21 C22 . . 119.0(3) ?
C20 C21 H21 . . 120.5 ?
C22 C21 H21 . . 120.5 ?
C23 C22 C21 . . 120.7(3) ?
C23 C22 H22 . . 119.6 ?
C21 C22 H22 . . 119.6 ?
C22 C23 C18 . . 120.4(3) ?
C22 C23 H23 . . 119.8 ?
C18 C23 H23 . . 119.8 ?
C25A C24 N . . 112.9(6) ?
N C24 C25 . . 110.4(3) ?
N C24 H24A . . 109.6 ?
C25 C24 H24A . . 109.6 ?
N C24 H24B . . 109.6 ?
C25 C24 H24B . . 109.6 ?
H24A C24 H24B . . 108.1 ?
C26 C25 C30 . . 120.0 ?
C26 C25 C24 . . 122.0(4) ?
C30 C25 C24 . . 118.0(4) ?
C27 C26 C25 . . 120.0 ?
C27 C26 H26A . . 120.0 ?
C25 C26 H26A . . 120.0 ?
C26 C27 C28 . . 120.0 ?
C26 C27 H27A . . 120.0 ?
C28 C27 H27A . . 120.0 ?
C27 C28 C29 . . 120.0 ?
C27 C28 H28A . . 120.0 ?
C29 C28 H28A . . 120.0 ?
C30 C29 C28 . . 120.0 ?
C30 C29 H29A . . 120.0 ?
C28 C29 H29A . . 120.0 ?
C29 C30 C25 . . 120.0 ?
C29 C30 H30A . . 120.0 ?
C25 C30 H30A . . 120.0 ?
C26A C25A C30A . . 120.0 ?
C26A C25A C24 . . 115.0(10) ?
C30A C25A C24 . . 124.9(10) ?
C25A C26A C27A . . 120.0 ?
C25A C26A H26B . . 120.0 ?
C27A C26A H26B . . 120.0 ?
C26A C27A C28A . . 120.0 ?
C26A C27A H27B . . 120.0 ?
C28A C27A H27B . . 120.0 ?
C29A C28A C27A . . 120.0 ?
C29A C28A H28B . . 120.0 ?
C27A C28A H28B . . 120.0 ?
C28A C29A C30A . . 120.0 ?
C28A C29A H29B . . 120.0 ?
C30A C29A H29B . . 120.0 ?
C29A C30A C25A . . 120.0 ?
C29A C30A H30B . . 120.0 ?
C25A C30A H30B . . 120.0 ?

loop_
_geom_bond_atom_site_label_1
_geom_bond_atom_site_label_2
_geom_bond_site_symmetry_2
_geom_bond_distance
_geom_bond_publ_flag
S1 C8 . 1.818(3) ?
S1 C7 . 1.832(3) ?
S2 C16 . 1.803(3) ?
S2 C17 . 1.829(3) ?
N C11 . 1.460(3) ?
N C12 . 1.460(3) ?
N C24 . 1.473(3) ?
O1 C9 . 1.412(3) ?
O1 H1 . 0.8200 ?
O2 C14 . 1.209(3) ?
O3 C15 . 1.430(3) ?
O3 H3 . 0.8200 ?
C1 C2 . 1.3900 ?
C1 C6 . 1.3900 ?
C1 C7 . 1.548(10) ?
C2 C3 . 1.3900 ?
C2 H2A . 0.9300 ?
C3 C4 . 1.3900 ?
C3 H3A . 0.9300 ?
C4 C5 . 1.3900 ?
C4 H4A . 0.9300 ?
C5 C6 . 1.3900 ?
C5 H5A . 0.9300 ?
C6 H6A . 0.9300 ?
C1A C2A . 1.3900 ?
C1A C6A . 1.3900 ?
C1A C7 . 1.532(8) ?
C2A C3A . 1.3900 ?
C2A H2AA . 0.9300 ?
C3A C4A . 1.3900 ?
C3A H3AA . 0.9300 ?
C4A C5A . 1.3900 ?
C4A H4AA . 0.9300 ?
C5A C6A . 1.3900 ?
C5A H5AA . 0.9300 ?
C6A H6AA . 0.9300 ?
C7 C10 . 1.556(3) ?
C7 H7 . 0.9800 ?
C8 C9 . 1.514(4) ?
C8 H8A . 0.9700 ?
C8 H8B . 0.9700 ?
C9 C10 . 1.560(4) ?
C9 H9 . 0.9800 ?
C10 C11 . 1.531(3) ?
C10 C14 . 1.540(3) ?
C11 H11A . 0.9700 ?
C11 H11B . 0.9700 ?
C12 C13 . 1.534(4) ?
C12 H12A . 0.9700 ?
C12 H12B . 0.9700 ?
C13 C14 . 1.546(3) ?
C13 C15 . 1.558(3) ?
C13 C17 . 1.559(3) ?
C15 C16 . 1.511(4) ?
C15 H15 . 0.9800 ?
C16 H16A . 0.9700 ?
C16 H16B . 0.9700 ?
C17 C18 . 1.524(4) ?
C17 H17 . 0.9800 ?
C18 C19 . 1.390(4) ?
C18 C23 . 1.394(4) ?
C19 C20 . 1.374(5) ?
C19 H19 . 0.9300 ?
C20 C21 . 1.377(6) ?
C20 H20 . 0.9300 ?
C21 C22 . 1.390(6) ?
C21 H21 . 0.9300 ?
C22 C23 . 1.376(5) ?
C22 H22 . 0.9300 ?
C23 H23 . 0.9300 ?
C24 C25A . 1.448(10) ?
C24 C25 . 1.535(6) ?
C24 H24A . 0.9700 ?
C24 H24B . 0.9700 ?
C25 C26 . 1.3900 ?
C25 C30 . 1.3900 ?
C26 C27 . 1.3900 ?
C26 H26A . 0.9300 ?
C27 C28 . 1.3900 ?
C27 H27A . 0.9300 ?
C28 C29 . 1.3900 ?
C28 H28A . 0.9300 ?
C29 C30 . 1.3900 ?
C29 H29A . 0.9300 ?
C30 H30A . 0.9300 ?
C25A C26A . 1.3900 ?
C25A C30A . 1.3900 ?
C26A C27A . 1.3900 ?
C26A H26B . 0.9300 ?
C27A C28A . 1.3900 ?
C27A H27B . 0.9300 ?
C28A C29A . 1.3900 ?
C28A H28B . 0.9300 ?
C29A C30A . 1.3900 ?
C29A H29B . 0.9300 ?
C30A H30B . 0.9300 ?

loop_
_geom_hbond_atom_site_label_D
_geom_hbond_atom_site_label_H
_geom_hbond_atom_site_label_A
_geom_hbond_site_symmetry_A
_geom_hbond_distance_DH
_geom_hbond_distance_HA
_geom_hbond_distance_DA
_geom_hbond_angle_DHA
_geom_hbond_publ_flag
O1 H1 O3 . 0.82 2.31 3.058(3) 152.0 yes
O3 H3 O3 3_466 0.82 2.05 2.851(3) 167.0 yes

loop_
_geom_torsion_atom_site_label_1
_geom_torsion_atom_site_label_2
_geom_torsion_atom_site_label_3
_geom_torsion_atom_site_label_4
_geom_torsion_site_symmetry_1
_geom_torsion_site_symmetry_2
_geom_torsion_site_symmetry_3
_geom_torsion_site_symmetry_4
_geom_torsion
_geom_torsion_publ_flag
C6 C1 C2 C3 . . . . 0.0 ?
C7 C1 C2 C3 . . . . 177.8(7) ?
C1 C2 C3 C4 . . . . 0.0 ?
C2 C3 C4 C5 . . . . 0.0 ?
C3 C4 C5 C6 . . . . 0.0 ?
C4 C5 C6 C1 . . . . 0.0 ?
C2 C1 C6 C5 . . . . 0.0 ?
C7 C1 C6 C5 . . . . -177.8(7) ?
C6A C1A C2A C3A . . . . 0.0 ?
C7 C1A C2A C3A . . . . -179.6(6) ?
C1A C2A C3A C4A . . . . 0.0 ?
C2A C3A C4A C5A . . . . 0.0 ?
C3A C4A C5A C6A . . . . 0.0 ?
C4A C5A C6A C1A . . . . 0.0 ?
C2A C1A C6A C5A . . . . 0.0 ?
C7 C1A C6A C5A . . . . 179.6(5) ?
C2A C1A C7 C10 . . . . -91.3(6) ?
C6A C1A C7 C10 . . . . 89.1(6) ?
C2A C1A C7 S1 . . . . 30.8(6) ?
C6A C1A C7 S1 . . . . -148.8(6) ?
C2 C1 C7 C10 . . . . -112.3(8) ?
C6 C1 C7 C10 . . . . 65.5(9) ?
C2 C1 C7 S1 . . . . 10.0(9) ?
C6 C1 C7 S1 . . . . -172.2(7) ?
C8 S1 C7 C1A . . . . -143.9(3) ?
C8 S1 C7 C1 . . . . -143.4(4) ?
C8 S1 C7 C10 . . . . -15.9(2) ?
C7 S1 C8 C9 . . . . -12.3(2) ?
S1 C8 C9 O1 . . . . -83.4(2) ?
S1 C8 C9 C10 . . . . 37.3(3) ?
C1A C7 C10 C11 . . . . 44.5(5) ?
C1 C7 C10 C11 . . . . 45.3(6) ?
S1 C7 C10 C11 . . . . -80.7(2) ?
C1A C7 C10 C14 . . . . -80.5(5) ?
C1 C7 C10 C14 . . . . -79.6(6) ?
S1 C7 C10 C14 . . . . 154.29(17) ?
C1A C7 C10 C9 . . . . 163.8(4) ?
C1 C7 C10 C9 . . . . 164.7(6) ?
S1 C7 C10 C9 . . . . 38.6(2) ?
O1 C9 C10 C11 . . . . -171.5(2) ?
C8 C9 C10 C11 . . . . 70.8(3) ?
O1 C9 C10 C14 . . . . -50.2(3) ?
C8 C9 C10 C14 . . . . -167.9(2) ?
O1 C9 C10 C7 . . . . 68.2(3) ?
C8 C9 C10 C7 . . . . -49.5(3) ?
C12 N C11 C10 . . . . 68.0(3) ?
C24 N C11 C10 . . . . -168.2(2) ?
C14 C10 C11 N . . . . -48.1(3) ?
C7 C10 C11 N . . . . -173.3(2) ?
C9 C10 C11 N . . . . 71.1(3) ?
C11 N C12 C13 . . . . -71.5(3) ?
C24 N C12 C13 . . . . 165.1(2) ?
N C12 C13 C14 . . . . 55.1(3) ?
N C12 C13 C15 . . . . -65.1(3) ?
N C12 C13 C17 . . . . 178.9(2) ?
C11 C10 C14 O2 . . . . -146.7(2) ?
C7 C10 C14 O2 . . . . -21.3(3) ?
C9 C10 C14 O2 . . . . 92.3(3) ?
C11 C10 C14 C13 . . . . 35.2(3) ?
C7 C10 C14 C13 . . . . 160.5(2) ?
C9 C10 C14 C13 . . . . -85.9(2) ?
C12 C13 C14 O2 . . . . 143.1(2) ?
C15 C13 C14 O2 . . . . -97.7(3) ?
C17 C13 C14 O2 . . . . 17.3(3) ?
C12 C13 C14 C10 . . . . -38.7(3) ?
C15 C13 C14 C10 . . . . 80.5(2) ?
C17 C13 C14 C10 . . . . -164.5(2) ?
C12 C13 C15 O3 . . . . 165.0(2) ?
C14 C13 C15 O3 . . . . 45.1(3) ?
C17 C13 C15 O3 . . . . -73.4(2) ?
C12 C13 C15 C16 . . . . -74.0(3) ?
C14 C13 C15 C16 . . . . 166.1(2) ?
C17 C13 C15 C16 . . . . 47.6(3) ?
O3 C15 C16 S2 . . . . 78.5(2) ?
C13 C15 C16 S2 . . . . -40.4(3) ?
C17 S2 C16 C15 . . . . 17.7(2) ?
C12 C13 C17 C18 . . . . -42.0(3) ?
C14 C13 C17 C18 . . . . 81.6(3) ?
C15 C13 C17 C18 . . . . -160.2(2) ?
C12 C13 C17 S2 . . . . 85.0(2) ?
C14 C13 C17 S2 . . . . -151.45(16) ?
C15 C13 C17 S2 . . . . -33.2(2) ?
C16 S2 C17 C18 . . . . 139.0(2) ?
C16 S2 C17 C13 . . . . 9.6(2) ?
C13 C17 C18 C19 . . . . -88.8(3) ?
S2 C17 C18 C19 . . . . 147.2(2) ?
C13 C17 C18 C23 . . . . 94.2(3) ?
S2 C17 C18 C23 . . . . -29.8(3) ?
C23 C18 C19 C20 . . . . 0.7(4) ?
C17 C18 C19 C20 . . . . -176.4(3) ?
C18 C19 C20 C21 . . . . 0.4(5) ?
C19 C20 C21 C22 . . . . -0.6(5) ?
C20 C21 C22 C23 . . . . -0.3(6) ?
C21 C22 C23 C18 . . . . 1.5(5) ?
C19 C18 C23 C22 . . . . -1.6(5) ?
C17 C18 C23 C22 . . . . 175.4(3) ?
C11 N C24 C25A . . . . 69.8(7) ?
C12 N C24 C25A . . . . -168.5(7) ?
C11 N C24 C25 . . . . 67.9(4) ?
C12 N C24 C25 . . . . -170.4(3) ?
N C24 C25 C26 . . . . 66.9(5) ?
N C24 C25 C30 . . . . -112.9(5) ?
C30 C25 C26 C27 . . . . 0.0 ?
C24 C25 C26 C27 . . . . -179.8(5) ?
C25 C26 C27 C28 . . . . 0.0 ?
C26 C27 C28 C29 . . . . 0.0 ?
C27 C28 C29 C30 . . . . 0.0 ?
C28 C29 C30 C25 . . . . 0.0 ?
C26 C25 C30 C29 . . . . 0.0 ?
C24 C25 C30 C29 . . . . 179.8(5) ?
N C24 C25A C26A . . . . 48.5(9) ?
N C24 C25A C30A . . . . -135.6(10) ?
C30A C25A C26A C27A . . . . 0.0 ?
C24 C25A C26A C27A . . . . 176.1(11) ?
C25A C26A C27A C28A . . . . 0.0 ?
C26A C27A C28A C29A . . . . 0.0 ?
C27A C28A C29A C30A . . . . 0.0 ?
C28A C29A C30A C25A . . . . 0.0 ?
C26A C25A C30A C29A . . . . 0.0 ?
C24 C25A C30A C29A . . . . -175.7(12) ?

_cod_database_fobs_code 1560707
